data_4077666
loop_
_publ_author_name
'Wang, Shaowu'
'Yang, Qingchuan'
'Mak, Thomas C. W.'
'Xie, Zuowei'

_publ_section_title
;
 Carbon versus Silicon Bridges. Synthesis of a New Versatile Ligand and
 Its Applications in Organolanthanide Chemistry
;
_journal_issue 3
_journal_name_full Organometallics
_journal_page_first 334
_journal_paper_doi 10.1021/om990648o
_journal_volume 19
_journal_year 2000
_chemical_formula_sum 'C44 H52 B20 Li O4 Sm'
_chemical_formula_weight 1018.35
_chemical_name_systematic
; 
 ? 
;
_space_group_IT_number 2
_symmetry_cell_setting triclinic
_symmetry_space_group_name_Hall '-P 1'
_symmetry_space_group_name_H-M 'P -1'
_atom_sites_solution_hydrogens geom
_atom_sites_solution_primary direct
_atom_sites_solution_secondary difmap
_audit_creation_method SHELXL-97
_cell_angle_alpha 76.83(2)
_cell_angle_beta 76.130(18)
_cell_angle_gamma 85.856(16)
_cell_formula_units_Z 2
_cell_length_a 11.994(3)
_cell_length_b 13.266(4)
_cell_length_c 17.716(5)
_cell_measurement_temperature 293(2)
_cell_volume 2664.2(13)
_computing_cell_refinement 'BIOTEX Rigaku'
_computing_data_collection 'RAXIS Rigaku'
_computing_data_reduction 'BIOTEX Rigaku'
_computing_molecular_graphics 'Siemens SHELXTL'
_computing_publication_material 'Siemens SHELXTL'
_computing_structure_refinement 'SHELXL-97 (Sheldrick, 1997)'
_computing_structure_solution 'SHELXS-97 (Sheldrick, 1990)'
_diffrn_ambient_temperature 293(2)
_diffrn_measured_fraction_theta_full 0.780
_diffrn_measured_fraction_theta_max 0.780
_diffrn_measurement_device_type 'IP Rigaku'
_diffrn_measurement_method IP
_diffrn_radiation_monochromator graphite
_diffrn_radiation_source 'rptation anode'
_diffrn_radiation_type MoK\a
_diffrn_radiation_wavelength 0.71073
_diffrn_reflns_av_R_equivalents 0.0834
_diffrn_reflns_av_sigmaI/netI 0.1005
_diffrn_reflns_limit_h_max 14
_diffrn_reflns_limit_h_min -14
_diffrn_reflns_limit_k_max 16
_diffrn_reflns_limit_k_min -15
_diffrn_reflns_limit_l_max 21
_diffrn_reflns_limit_l_min 0
_diffrn_reflns_number 8530
_diffrn_reflns_theta_full 25.49
_diffrn_reflns_theta_max 25.49
_diffrn_reflns_theta_min 1.58
_exptl_absorpt_coefficient_mu 1.141
_exptl_absorpt_correction_T_max 1.079
_exptl_absorpt_correction_T_min 0.820
_exptl_absorpt_correction_type abscor
_exptl_crystal_colour yellow
_exptl_crystal_density_diffrn 1.269
_exptl_crystal_density_meas ?
_exptl_crystal_density_method 'not measured'
_exptl_crystal_description plate
_exptl_crystal_F_000 1026
_exptl_crystal_size_max 0.32
_exptl_crystal_size_mid 0.26
_exptl_crystal_size_min 0.08
_refine_diff_density_max 0.961
_refine_diff_density_min -1.030
_refine_diff_density_rms 0.116
_refine_ls_extinction_coef 0.0000(3)
_refine_ls_extinction_expression Fc^*^=kFc[1+0.001xFc^2^\l^3^/sin(2\q)]^-1/4^
_refine_ls_extinction_method SHELXL
_refine_ls_goodness_of_fit_ref 1.013
_refine_ls_hydrogen_treatment constr
_refine_ls_matrix_type full
_refine_ls_number_parameters 632
_refine_ls_number_reflns 7737
_refine_ls_number_restraints 0
_refine_ls_restrained_S_all 1.013
_refine_ls_R_factor_all 0.0842
_refine_ls_R_factor_gt 0.0745
_refine_ls_shift/su_max 0.851
_refine_ls_shift/su_mean 0.032
_refine_ls_structure_factor_coef Fsqd
_refine_ls_weighting_details 'calc w=1/[\s^2^(Fo^2^)+(0.1592P)^2^+0.2874P] where P=(Fo^2^+2Fc^2^)/3'
_refine_ls_weighting_scheme calc
_refine_ls_wR_factor_gt 0.2073
_refine_ls_wR_factor_ref 0.2263
_reflns_number_gt 6843
_reflns_number_total 7737
_reflns_threshold_expression >2sigma(I)
_cod_data_source_file om990648o.cif
_cod_data_source_block compound_5
_cod_depositor_comments
;
The following automatic conversions were performed:
'_atom_site_symetry_multiplicity' tag replaced with
'_atom_site_symmetry_multiplicity'.

Automatic conversion script
Id: cif_correct_tags 1440 2010-10-19 06:21:57Z saulius 

The following automatic conversions were performed:

'_exptl_crystal_density_meas' value 'not measured' was changed to '?'
- the value is perceived as not measured.

Automatic conversion script
Id: cif_fix_values 3008 2015-01-20 13:52:24Z robertas 
;
_cod_original_sg_symbol_H-M P-1
_cod_database_code 4077666

loop_
_symmetry_equiv_pos_as_xyz
'x, y, z'
'-x, -y, -z'

loop_
_atom_site_label
_atom_site_type_symbol
_atom_site_fract_x
_atom_site_fract_y
_atom_site_fract_z
_atom_site_U_iso_or_equiv
_atom_site_adp_type
_atom_site_occupancy
_atom_site_symmetry_multiplicity
_atom_site_calc_flag
_atom_site_refinement_flags
Sm1 Sm -0.235541(13) -0.230714(12) 0.341404(10) 0.06140(5) Uani 1 1 d .
Li1 Li -0.3242(7) -0.2543(9) 0.8695(5) 0.118(3) Uani 1 1 d .
O1 O -0.2133(3) -0.3688(3) 0.8799(3) 0.1468(18) Uani 1 1 d .
O2 O -0.3073(3) -0.2052(3) 0.7605(2) 0.1272(15) Uani 1 1 d .
O3 O -0.2999(3) -0.1394(3) 0.9112(2) 0.1259(14) Uani 1 1 d .
O4 O -0.4715(3) -0.3052(3) 0.92737(18) 0.1140(12) Uani 1 1 d .
C1 C -0.4259(3) -0.2842(3) 0.3194(2) 0.0683(10) Uani 1 1 d .
C2 C -0.4372(3) -0.4049(3) 0.3024(2) 0.0682(10) Uani 1 1 d .
C3 C -0.3233(3) -0.4717(3) 0.2911(2) 0.0753(11) Uani 1 1 d .
C4 C -0.3389(4) -0.5724(3) 0.3573(3) 0.0879(14) Uani 1 1 d .
H4A H -0.4042 -0.6088 0.3554 0.132 Uiso 1 1 calc R
H4B H -0.3509 -0.5551 0.4084 0.132 Uiso 1 1 calc R
H4C H -0.2713 -0.6156 0.3489 0.132 Uiso 1 1 calc R
C5 C -0.3007(4) -0.5109(3) 0.2145(2) 0.0873(13) Uani 1 1 d .
H5A H -0.3668 -0.5466 0.2132 0.131 Uiso 1 1 calc R
H5B H -0.2355 -0.5575 0.2121 0.131 Uiso 1 1 calc R
H5C H -0.2854 -0.4533 0.1696 0.131 Uiso 1 1 calc R
C6 C -0.2208(3) -0.4157(3) 0.29512(19) 0.0674(10) Uani 1 1 d .
C7 C -0.1737(3) -0.4287(3) 0.3620(2) 0.0746(12) Uani 1 1 d .
H7 H -0.2067 -0.4677 0.4122 0.090 Uiso 1 1 calc R
C8 C -0.0696(3) -0.3750(3) 0.3433(2) 0.0757(11) Uani 1 1 d .
H8 H -0.0253 -0.3702 0.3788 0.091 Uiso 1 1 calc R
C9 C 0.0523(3) -0.2769(3) 0.2115(3) 0.0901(14) Uani 1 1 d .
H9 H 0.1111 -0.2609 0.2325 0.108 Uiso 1 1 calc R
C10 C 0.0595(4) -0.2491(3) 0.1331(3) 0.0960(16) Uani 1 1 d .
H10 H 0.1250 -0.2166 0.0995 0.115 Uiso 1 1 calc R
C11 C -0.0315(4) -0.2688(3) 0.1006(3) 0.0900(15) Uani 1 1 d .
H11 H -0.0256 -0.2483 0.0460 0.108 Uiso 1 1 calc R
C12 C -0.1276(3) -0.3174(3) 0.1483(2) 0.0782(12) Uani 1 1 d .
H12 H -0.1878 -0.3269 0.1261 0.094 Uiso 1 1 calc R
C13 C -0.1374(3) -0.3536(3) 0.23109(19) 0.0648(10) Uani 1 1 d .
C14 C -0.0457(3) -0.3310(3) 0.2630(3) 0.0818(13) Uani 1 1 d .
C21 C -0.1725(4) -0.0516(3) 0.2609(3) 0.0869(14) Uani 1 1 d .
C22 C -0.2042(3) 0.0512(3) 0.3071(2) 0.0799(13) Uani 1 1 d .
C23 C -0.2320(4) 0.0261(3) 0.4015(3) 0.0857(14) Uani 1 1 d .
C24 C -0.1376(5) 0.0674(4) 0.4320(3) 0.1272(17) Uani 1 1 d .
C25 C -0.3436(4) 0.0814(3) 0.4351(3) 0.1034(16) Uani 1 1 d .
C26 C -0.2453(3) -0.0917(3) 0.4339(2) 0.0824(12) Uani 1 1 d .
C27 C -0.3518(3) -0.1388(3) 0.4583(2) 0.0776(11) Uani 1 1 d .
C28 C -0.3393(3) -0.2459(3) 0.4962(2) 0.0818(13) Uani 1 1 d .
C29 C -0.1628(4) -0.3498(3) 0.5352(2) 0.0894(14) Uani 1 1 d .
C30 C -0.0484(4) -0.3468(4) 0.5320(3) 0.0934(15) Uani 1 1 d .
C31 C 0.0151(4) -0.2541(4) 0.4871(2) 0.0918(15) Uani 1 1 d .
C32 C -0.0372(3) -0.1679(3) 0.4503(3) 0.0882(13) Uani 1 1 d .
C33 C -0.1602(3) -0.1669(3) 0.4585(2) 0.0831(12) Uani 1 1 d .
C34 C -0.2205(3) -0.2637(3) 0.4977(2) 0.0762(12) Uani 1 1 d .
C41 C -0.1342(5) -0.3855(6) 0.9289(5) 0.181(4) Uani 1 1 d .
H41A H -0.1666 -0.4285 0.9807 0.218 Uiso 1 1 calc R
H41B H -0.1108 -0.3205 0.9360 0.218 Uiso 1 1 calc R
C42 C -0.0322(7) -0.4412(7) 0.8829(9) 0.314(9) Uani 1 1 d .
H42A H 0.0394 -0.4080 0.8781 0.377 Uiso 1 1 calc R
H42B H -0.0272 -0.5132 0.9098 0.377 Uiso 1 1 calc R
C43 C -0.0557(8) -0.4332(7) 0.8043(7) 0.265(6) Uani 1 1 d .
H43A H -0.0223 -0.3713 0.7674 0.318 Uiso 1 1 calc R
H43B H -0.0249 -0.4931 0.7828 0.318 Uiso 1 1 calc R
C44 C -0.1778(7) -0.4286(6) 0.8181(6) 0.199(4) Uani 1 1 d .
H44A H -0.2097 -0.4974 0.8362 0.238 Uiso 1 1 calc R
H44B H -0.2022 -0.3942 0.7700 0.238 Uiso 1 1 calc R
C51 C -0.3864(5) -0.1863(7) 0.7132(4) 0.170(3) Uani 1 1 d .
H51A H -0.4635 -0.1787 0.7447 0.204 Uiso 1 1 calc R
H51B H -0.3850 -0.2415 0.6853 0.204 Uiso 1 1 calc R
C52 C -0.3474(6) -0.0884(6) 0.6572(4) 0.147(3) Uani 1 1 d .
H52A H -0.3912 -0.0307 0.6755 0.176 Uiso 1 1 calc R
H52B H -0.3591 -0.0890 0.6050 0.176 Uiso 1 1 calc R
C53 C -0.2213(6) -0.0764(7) 0.6521(4) 0.163(3) Uani 1 1 d .
H53A H -0.1759 -0.0716 0.5982 0.195 Uiso 1 1 calc R
H53B H -0.2081 -0.0162 0.6710 0.195 Uiso 1 1 calc R
C54 C -0.1958(5) -0.1734(6) 0.7058(4) 0.142(3) Uani 1 1 d .
H54A H -0.1408 -0.1618 0.7350 0.171 Uiso 1 1 calc R
H54B H -0.1648 -0.2260 0.6759 0.171 Uiso 1 1 calc R
C61 C -0.2719(6) -0.1320(6) 0.9828(3) 0.153(3) Uani 1 1 d .
H61A H -0.1930 -0.1544 0.9825 0.183 Uiso 1 1 calc R
H61B H -0.3222 -0.1746 1.0283 0.183 Uiso 1 1 calc R
C62 C -0.2875(14) -0.0252(8) 0.9858(6) 0.364(8) Uani 1 1 d .
H62A H -0.3511 -0.0149 1.0290 0.436 Uiso 1 1 calc R
H62B H -0.2185 0.0027 0.9919 0.436 Uiso 1 1 calc R
C63 C -0.3106(12) 0.0188(8) 0.9136(6) 0.300(7) Uani 1 1 d .
H63A H -0.3802 0.0607 0.9225 0.360 Uiso 1 1 calc R
H63B H -0.2486 0.0651 0.8834 0.360 Uiso 1 1 calc R
C64 C -0.3225(10) -0.0406(6) 0.8731(4) 0.220(4) Uani 1 1 d .
H64A H -0.2702 -0.0234 0.8212 0.264 Uiso 1 1 calc R
H64B H -0.4004 -0.0354 0.8657 0.264 Uiso 1 1 calc R
C71 C -0.5326(5) -0.2869(5) 1.0016(3) 0.142(2) Uani 1 1 d .
H71A H -0.5435 -0.2131 0.9988 0.170 Uiso 1 1 calc R
H71B H -0.4903 -0.3155 1.0422 0.170 Uiso 1 1 calc R
C72 C -0.6428(6) -0.3364(6) 1.0210(4) 0.164(3) Uani 1 1 d .
H72A H -0.7029 -0.2843 1.0147 0.197 Uiso 1 1 calc R
H72B H -0.6594 -0.3743 1.0760 0.197 Uiso 1 1 calc R
C73 C -0.6403(5) -0.4067(5) 0.9688(4) 0.138(3) Uani 1 1 d .
H73A H -0.7115 -0.4031 0.9514 0.165 Uiso 1 1 calc R
H73B H -0.6255 -0.4775 0.9943 0.165 Uiso 1 1 calc R
C74 C -0.5424(5) -0.3655(4) 0.9012(3) 0.122(2) Uani 1 1 d .
H74A H -0.4978 -0.4225 0.8824 0.146 Uiso 1 1 calc R
H74B H -0.5716 -0.3231 0.8576 0.146 Uiso 1 1 calc R
B3 B -0.4961(4) -0.3800(4) 0.3920(3) 0.0776(14) Uani 1 1 d .
H3 H -0.4607 -0.4129 0.4444 0.093 Uiso 1 1 calc R
B4 B -0.5576(3) -0.2564(4) 0.3792(3) 0.0836(15) Uani 1 1 d .
H4 H -0.5661 -0.2088 0.4238 0.100 Uiso 1 1 calc R
B5 B -0.5229(4) -0.2017(4) 0.2756(3) 0.0840(16) Uani 1 1 d .
H5 H -0.5071 -0.1187 0.2509 0.101 Uiso 1 1 calc R
B6 B -0.4454(4) -0.2966(3) 0.2310(3) 0.0739(14) Uani 1 1 d .
H6 H -0.3768 -0.2758 0.1767 0.089 Uiso 1 1 calc R
B7 B -0.5705(4) -0.4586(4) 0.3494(3) 0.0831(15) Uani 1 1 d .
H7A H -0.5848 -0.5419 0.3733 0.100 Uiso 1 1 calc R
B8 B -0.6454(4) -0.3638(5) 0.3963(3) 0.0920(18) Uani 1 1 d .
H8A H -0.7100 -0.3869 0.4525 0.110 Uiso 1 1 calc R
B9 B -0.6647(4) -0.2508(4) 0.3235(3) 0.0878(16) Uani 1 1 d .
H9A H -0.7410 -0.1995 0.3304 0.105 Uiso 1 1 calc R
B10 B -0.5947(4) -0.2765(4) 0.2327(3) 0.0878(15) Uani 1 1 d .
H10A H -0.6254 -0.2412 0.1787 0.105 Uiso 1 1 calc R
B11 B -0.5395(4) -0.4043(4) 0.2468(3) 0.0874(16) Uani 1 1 d .
B12 B -0.6712(4) -0.3759(4) 0.3070(3) 0.0837(15) Uani 1 1 d .
B23 B -0.0662(5) 0.0327(4) 0.2571(3) 0.0931(18) Uani 1 1 d .
B24 B -0.0760(6) -0.0105(4) 0.1716(4) 0.114(2) Uani 1 1 d .
B25 B -0.2256(6) -0.0237(4) 0.1816(3) 0.103(2) Uani 1 1 d .
B26 B -0.3011(4) 0.0150(4) 0.2648(3) 0.0883(16) Uani 1 1 d .
B27 B -0.1293(5) 0.1591(4) 0.2490(4) 0.0964(19) Uani 1 1 d .
B28 B -0.0550(6) 0.1236(5) 0.1648(4) 0.118(3) Uani 1 1 d .
B29 B -0.1512(7) 0.0876(5) 0.1168(4) 0.123(3) Uani 1 1 d .
B30 B -0.2965(5) 0.1004(5) 0.1770(4) 0.102(2) Uani 1 1 d .
B31 B -0.2814(5) 0.1470(4) 0.2563(3) 0.0928(18) Uani 1 1 d .
B32 B -0.1841(5) 0.1890(4) 0.1630(4) 0.0993(19) Uani 1 1 d .

loop_
_atom_site_aniso_label
_atom_site_aniso_U_11
_atom_site_aniso_U_22
_atom_site_aniso_U_33
_atom_site_aniso_U_23
_atom_site_aniso_U_13
_atom_site_aniso_U_12
Sm1 0.05218(8) 0.06013(8) 0.07490(9) -0.01887(7) -0.01707(7) 0.00114(7)
Li1 0.084(5) 0.176(7) 0.106(4) -0.056(5) -0.027(4) 0.023(5)
O1 0.109(3) 0.153(3) 0.185(3) -0.069(2) -0.029(2) 0.038(2)
O2 0.088(2) 0.191(4) 0.1045(19) -0.028(2) -0.0277(16) -0.009(2)
O3 0.148(3) 0.127(3) 0.116(2) -0.0343(19) -0.0540(19) 0.016(2)
O4 0.105(2) 0.139(2) 0.1197(17) -0.0702(14) -0.0271(16) -0.0018(18)
C1 0.0632(17) 0.0670(17) 0.0848(17) -0.0300(14) -0.0256(14) 0.0064(15)
C2 0.0653(18) 0.0678(18) 0.0772(17) -0.0222(14) -0.0211(14) -0.0016(15)
C3 0.0722(19) 0.0725(19) 0.090(2) -0.0276(16) -0.0267(16) -0.0002(16)
C4 0.079(2) 0.0625(19) 0.118(3) -0.007(2) -0.024(2) -0.0107(18)
C5 0.087(2) 0.085(2) 0.099(2) -0.0379(17) -0.0193(19) -0.0098(19)
C6 0.0675(17) 0.0667(17) 0.0782(16) -0.0240(14) -0.0331(14) 0.0146(15)
C7 0.079(2) 0.0631(18) 0.0833(19) -0.0126(16) -0.0294(16) 0.0146(17)
C8 0.0740(19) 0.0739(19) 0.0850(19) -0.0182(16) -0.0264(16) -0.0089(17)
C9 0.060(2) 0.091(2) 0.125(3) -0.040(2) -0.017(2) 0.0030(18)
C10 0.071(2) 0.080(2) 0.115(3) -0.007(2) 0.005(2) 0.007(2)
C11 0.093(3) 0.090(2) 0.084(2) -0.0265(19) -0.013(2) 0.013(2)
C12 0.075(2) 0.081(2) 0.0750(19) -0.0196(17) -0.0063(17) -0.0041(18)
C13 0.0656(17) 0.0587(16) 0.0723(16) -0.0164(14) -0.0204(14) 0.0069(14)
C14 0.0681(19) 0.0717(19) 0.116(2) -0.0351(18) -0.0329(18) 0.0163(17)
C21 0.087(2) 0.0560(18) 0.101(3) -0.0091(18) 0.002(2) -0.0054(18)
C22 0.075(2) 0.0603(18) 0.106(2) -0.0232(17) -0.0213(19) 0.0076(17)
C23 0.079(2) 0.073(2) 0.109(2) -0.0334(18) -0.016(2) -0.0008(18)
C24 0.151(3) 0.092(2) 0.178(3) -0.059(2) -0.079(3) -0.019(2)
C25 0.107(3) 0.088(2) 0.126(3) -0.054(2) -0.031(2) 0.030(2)
C26 0.072(2) 0.084(2) 0.103(2) -0.0405(17) -0.0279(17) 0.0114(18)
C27 0.072(2) 0.088(2) 0.0835(19) -0.0333(16) -0.0204(16) -0.0110(17)
C28 0.0634(19) 0.112(3) 0.0784(18) -0.0378(17) -0.0167(16) 0.0013(19)
C29 0.102(3) 0.089(2) 0.082(2) -0.0152(19) -0.0326(19) -0.003(2)
C30 0.086(2) 0.109(3) 0.089(2) -0.014(2) -0.0281(19) -0.020(2)
C31 0.080(2) 0.115(3) 0.087(2) -0.026(2) -0.0288(18) 0.001(2)
C32 0.0646(19) 0.104(3) 0.112(2) -0.0415(19) -0.0340(17) 0.0003(19)
C33 0.079(2) 0.093(2) 0.1003(19) -0.0520(15) -0.0387(16) 0.0137(18)
C34 0.072(2) 0.090(2) 0.0707(18) -0.0192(17) -0.0198(16) -0.0068(18)
C41 0.096(4) 0.129(5) 0.300(9) 0.000(6) -0.050(5) -0.014(4)
C42 0.101(5) 0.166(7) 0.67(2) -0.127(10) -0.063(9) 0.024(5)
C43 0.186(7) 0.149(6) 0.379(12) -0.068(7) 0.084(7) 0.046(5)
C44 0.164(7) 0.125(4) 0.308(9) -0.096(5) -0.014(7) 0.004(5)
C51 0.114(4) 0.277(9) 0.131(4) -0.033(5) -0.062(3) -0.001(5)
C52 0.132(5) 0.187(6) 0.132(4) -0.050(4) -0.039(3) 0.004(5)
C53 0.152(5) 0.203(7) 0.135(4) -0.029(5) -0.046(4) -0.001(5)
C54 0.090(3) 0.180(6) 0.143(4) -0.011(4) -0.024(3) 0.004(4)
C61 0.168(5) 0.200(6) 0.110(3) -0.057(3) -0.055(3) 0.021(5)
C62 0.72(2) 0.202(8) 0.277(7) -0.137(5) -0.267(9) 0.086(12)
C63 0.500(17) 0.191(9) 0.238(9) 0.010(8) -0.180(10) -0.053(11)
C64 0.419(11) 0.124(5) 0.164(4) -0.054(4) -0.152(5) 0.045(6)
C71 0.140(4) 0.178(5) 0.091(3) -0.049(3) 0.033(3) -0.035(4)
C72 0.144(5) 0.201(6) 0.151(4) -0.085(4) 0.014(4) -0.039(5)
C73 0.117(4) 0.158(5) 0.137(4) -0.017(4) -0.037(3) -0.017(4)
C74 0.148(4) 0.110(3) 0.118(3) -0.032(3) -0.042(3) -0.004(3)
B3 0.059(2) 0.094(3) 0.083(2) -0.023(2) -0.0210(18) 0.004(2)
B4 0.0469(18) 0.094(3) 0.116(3) -0.037(2) -0.0200(19) 0.0082(19)
B5 0.069(2) 0.083(3) 0.102(3) -0.020(2) -0.024(2) -0.001(2)
B6 0.075(2) 0.068(2) 0.075(2) -0.0132(18) -0.0130(19) 0.001(2)
B7 0.069(2) 0.086(3) 0.093(3) -0.004(2) -0.028(2) -0.010(2)
B8 0.056(2) 0.118(4) 0.101(3) -0.021(3) -0.015(2) -0.013(2)
B9 0.061(2) 0.102(3) 0.109(3) -0.034(2) -0.028(2) 0.004(2)
B10 0.083(2) 0.095(3) 0.100(2) -0.030(2) -0.046(2) 0.016(2)
B11 0.091(3) 0.091(3) 0.090(2) -0.018(2) -0.043(2) 0.003(2)
B12 0.069(2) 0.094(3) 0.098(2) -0.017(2) -0.0375(18) -0.009(2)
B23 0.075(3) 0.086(3) 0.115(3) -0.030(3) -0.012(3) 0.010(2)
B24 0.116(4) 0.077(3) 0.120(4) -0.013(3) 0.023(3) -0.004(3)
B25 0.140(4) 0.083(3) 0.079(3) -0.005(2) -0.016(3) -0.027(3)
B26 0.090(3) 0.077(2) 0.111(3) -0.031(2) -0.039(2) 0.000(2)
B27 0.086(3) 0.065(2) 0.133(4) -0.006(3) -0.027(3) -0.005(2)
B28 0.126(5) 0.075(3) 0.139(5) -0.010(3) -0.019(4) 0.005(3)
B29 0.144(5) 0.079(3) 0.130(5) 0.007(3) -0.025(4) -0.009(4)
B30 0.101(3) 0.095(3) 0.111(3) -0.022(3) -0.028(3) -0.010(3)
B31 0.082(3) 0.085(3) 0.115(3) -0.017(3) -0.035(2) 0.001(2)
B32 0.095(3) 0.079(3) 0.118(4) -0.008(3) -0.019(3) -0.018(2)

loop_
_atom_type_symbol
_atom_type_description
_atom_type_scat_dispersion_real
_atom_type_scat_dispersion_imag
_atom_type_scat_source
C C 0.0033 0.0016 'International Tables Vol C Tables 4.2.6.8 and 6.1.1.4'
H H 0.0000 0.0000 'International Tables Vol C Tables 4.2.6.8 and 6.1.1.4'
Li Li -0.0003 0.0001 'International Tables Vol C Tables 4.2.6.8 and 6.1.1.4'
B B 0.0013 0.0007 'International Tables Vol C Tables 4.2.6.8 and 6.1.1.4'
O O 0.0106 0.0060 'International Tables Vol C Tables 4.2.6.8 and 6.1.1.4'
Sm Sm -0.1638 3.4418 'International Tables Vol C Tables 4.2.6.8 and 6.1.1.4'

loop_
_geom_angle_atom_site_label_1
_geom_angle_atom_site_label_2
_geom_angle_atom_site_label_3
_geom_angle
C21 Sm1 C1 112.98(13)
C21 Sm1 C7 142.84(12)
C1 Sm1 C7 87.22(12)
C21 Sm1 C8 115.29(12)
C1 Sm1 C8 116.16(12)
C7 Sm1 C8 30.93(12)
C21 Sm1 C28 116.80(14)
C1 Sm1 C28 88.35(12)
C7 Sm1 C28 93.59(12)
C8 Sm1 C28 104.16(12)
C21 Sm1 C27 87.56(13)
C1 Sm1 C27 90.54(12)
C7 Sm1 C27 124.62(11)
C8 Sm1 C27 129.85(12)
C28 Sm1 C27 31.03(12)
C21 Sm1 C26 67.26(13)
C1 Sm1 C26 118.08(12)
C7 Sm1 C26 131.59(13)
C8 Sm1 C26 117.63(13)
C28 Sm1 C26 50.84(12)
C27 Sm1 C26 29.86(12)
C21 Sm1 C6 130.13(12)
C1 Sm1 C6 66.34(11)
C7 Sm1 C6 30.11(12)
C8 Sm1 C6 50.97(12)
C28 Sm1 C6 113.04(12)
C27 Sm1 C6 140.58(10)
C26 Sm1 C6 160.71(11)
C21 Sm1 C34 113.31(14)
C1 Sm1 C34 115.54(11)
C7 Sm1 C34 81.71(12)
C8 Sm1 C34 79.65(12)
C28 Sm1 C34 30.49(12)
C27 Sm1 C34 50.22(12)
C26 Sm1 C34 50.66(12)
C6 Sm1 C34 110.07(11)
C21 Sm1 C33 83.03(14)
C1 Sm1 C33 137.86(11)
C7 Sm1 C33 103.02(13)
C8 Sm1 C33 87.31(13)
C28 Sm1 C33 50.75(12)
C27 Sm1 C33 49.90(12)
C26 Sm1 C33 30.64(12)
C6 Sm1 C33 133.08(11)
C34 Sm1 C33 30.76(11)
C21 Sm1 C14 93.95(12)
C1 Sm1 C14 112.22(12)
C7 Sm1 C14 48.92(11)
C8 Sm1 C14 29.18(11)
C28 Sm1 C14 133.23(12)
C27 Sm1 C14 154.28(13)
C26 Sm1 C14 129.69(13)
C6 Sm1 C14 50.08(11)
C34 Sm1 C14 106.61(12)
C33 Sm1 C14 104.75(13)
C21 Sm1 C13 101.01(12)
C1 Sm1 C13 83.19(11)
C7 Sm1 C13 48.66(10)
C8 Sm1 C13 49.01(12)
C28 Sm1 C13 141.49(11)
C27 Sm1 C13 170.85(10)
C26 Sm1 C13 158.13(11)
C6 Sm1 C13 30.31(9)
C34 Sm1 C13 127.18(11)
C33 Sm1 C13 133.80(11)
C14 Sm1 C13 29.55(12)
O2 Li1 O4 116.0(5)
O2 Li1 O3 106.4(5)
O4 Li1 O3 105.9(5)
O2 Li1 O1 105.1(5)
O4 Li1 O1 107.9(5)
O3 Li1 O1 115.9(5)
C41 O1 C44 109.7(6)
C41 O1 Li1 126.7(6)
C44 O1 Li1 120.9(5)
C51 O2 C54 105.3(4)
C51 O2 Li1 131.7(4)
C54 O2 Li1 122.9(5)
C64 O3 C61 106.9(6)
C64 O3 Li1 120.0(5)
C61 O3 Li1 132.7(5)
C71 O4 C74 107.5(4)
C71 O4 Li1 126.7(5)
C74 O4 Li1 125.8(4)
B6 C1 B3 109.0(3)
B6 C1 C2 60.0(2)
B3 C1 C2 58.7(2)
B6 C1 B5 60.9(3)
B3 C1 B5 110.5(3)
C2 C1 B5 108.0(3)
B6 C1 B4 109.4(3)
B3 C1 B4 60.7(2)
C2 C1 B4 106.5(3)
B5 C1 B4 61.2(3)
B6 C1 Sm1 124.3(2)
B3 C1 Sm1 115.1(2)
C2 C1 Sm1 119.9(2)
B5 C1 Sm1 125.8(2)
B4 C1 Sm1 120.9(3)
C3 C2 B3 119.1(3)
C3 C2 B6 117.4(3)
B3 C2 B6 109.3(3)
C3 C2 C1 116.1(3)
B3 C2 C1 60.0(2)
B6 C2 C1 59.1(2)
C3 C2 B7 122.7(3)
B3 C2 B7 64.1(3)
B6 C2 B7 112.7(3)
C1 C2 B7 112.4(3)
C3 C2 B11 122.4(3)
B3 C2 B11 112.1(3)
B6 C2 B11 63.6(3)
C1 C2 B11 111.0(3)
B7 C2 B11 60.5(3)
C6 C3 C5 110.8(3)
C6 C3 C4 108.7(3)
C5 C3 C4 103.6(3)
C6 C3 C2 112.8(3)
C5 C3 C2 111.5(3)
C4 C3 C2 109.0(3)
C7 C6 C13 104.3(3)
C7 C6 C3 125.4(3)
C13 C6 C3 129.5(3)
C7 C6 Sm1 71.2(2)
C13 C6 Sm1 77.7(2)
C3 C6 Sm1 123.7(2)
C6 C7 C8 111.3(3)
C6 C7 Sm1 78.7(2)
C8 C7 Sm1 75.1(2)
C14 C8 C7 107.6(4)
C14 C8 Sm1 80.5(2)
C7 C8 Sm1 73.9(2)
C10 C9 C14 120.0(4)
C9 C10 C11 120.6(4)
C12 C11 C10 120.8(4)
C11 C12 C13 121.1(4)
C12 C13 C14 117.2(3)
C12 C13 C6 134.3(4)
C14 C13 C6 108.5(3)
C12 C13 Sm1 122.0(2)
C14 C13 Sm1 74.1(2)
C6 C13 Sm1 72.0(2)
C8 C14 C13 108.3(3)
C8 C14 C9 131.4(4)
C13 C14 C9 120.1(4)
C8 C14 Sm1 70.3(2)
C13 C14 Sm1 76.3(2)
C9 C14 Sm1 122.8(3)
B25 C21 B24 63.9(4)
B25 C21 B26 61.0(3)
B24 C21 B26 112.0(4)
B25 C21 C22 107.4(3)
B24 C21 C22 107.9(3)
B26 C21 C22 58.4(3)
B25 C21 B23 112.9(3)
B24 C21 B23 61.6(3)
B26 C21 B23 109.1(3)
C22 C21 B23 59.3(3)
B25 C21 Sm1 109.6(3)
B24 C21 Sm1 132.3(3)
B26 C21 Sm1 102.0(2)
C22 C21 Sm1 118.3(2)
B23 C21 Sm1 135.6(3)
C23 C22 B26 116.8(3)
C23 C22 B23 118.1(4)
B26 C22 B23 112.4(4)
C23 C22 C21 117.4(3)
B26 C22 C21 60.7(3)
B23 C22 C21 60.8(3)
C23 C22 B31 120.1(3)
B26 C22 B31 61.9(3)
B23 C22 B31 115.0(3)
C21 C22 B31 111.3(4)
C23 C22 B27 122.9(4)
B26 C22 B27 112.8(4)
B23 C22 B27 62.3(3)
C21 C22 B27 110.4(3)
B31 C22 B27 63.3(3)
C25 C23 C26 109.0(3)
C25 C23 C24 105.4(4)
C26 C23 C24 110.8(4)
C25 C23 C22 110.7(4)
C26 C23 C22 109.8(3)
C24 C23 C22 111.1(3)
C27 C26 C33 108.3(3)
C27 C26 C23 122.5(4)
C33 C26 C23 128.1(4)
C27 C26 Sm1 74.2(3)
C33 C26 Sm1 76.8(2)
C23 C26 Sm1 124.2(3)
C26 C27 C28 110.0(3)
C26 C27 Sm1 75.9(2)
C28 C27 Sm1 74.7(2)
C34 C28 C27 107.0(3)
C34 C28 Sm1 76.9(2)
C27 C28 Sm1 74.3(2)
C30 C29 C34 120.8(4)
C29 C30 C31 119.2(4)
C32 C31 C30 122.2(4)
C31 C32 C33 119.2(4)
C32 C33 C26 135.7(4)
C32 C33 C34 117.5(4)
C26 C33 C34 106.8(3)
C32 C33 Sm1 116.3(3)
C26 C33 Sm1 72.6(3)
C34 C33 Sm1 74.0(2)
C29 C34 C28 131.3(4)
C29 C34 C33 120.5(4)
C28 C34 C33 107.9(3)
C29 C34 Sm1 123.3(3)
C28 C34 Sm1 72.6(2)
C33 C34 Sm1 75.2(2)
O1 C41 C42 103.6(8)
C43 C42 C41 105.4(8)
C44 C43 C42 104.6(8)
C43 C44 O1 104.0(8)
O2 C51 C52 103.0(6)
C51 C52 C53 108.8(6)
C54 C53 C52 101.2(6)
C53 C54 O2 104.9(5)
O3 C61 C62 105.3(7)
C63 C62 C61 102.6(9)
C64 C63 C62 116.2(10)
C63 C64 O3 108.5(8)
O4 C71 C72 107.6(6)
C71 C72 C73 109.6(5)
C72 C73 C74 101.4(6)
O4 C74 C73 109.4(5)
C2 B3 C1 61.3(2)
C2 B3 B4 108.8(3)
C1 B3 B4 61.1(2)
C2 B3 B8 105.5(4)
C1 B3 B8 108.6(3)
B4 B3 B8 60.2(3)
C2 B3 B7 59.7(3)
C1 B3 B7 109.9(3)
B4 B3 B7 108.1(3)
B8 B3 B7 58.2(3)
B3 B4 C1 58.2(2)
B3 B4 B8 60.9(3)
C1 B4 B8 106.8(4)
B3 B4 B5 106.7(4)
C1 B4 B5 59.1(2)
B8 B4 B5 108.4(4)
B3 B4 B9 109.0(4)
C1 B4 B9 107.7(4)
B8 B4 B9 60.3(3)
B5 B4 B9 60.9(3)
B6 B5 C1 58.0(3)
B6 B5 B10 61.6(3)
C1 B5 B10 106.7(3)
B6 B5 B4 105.9(3)
C1 B5 B4 59.6(2)
B10 B5 B4 105.6(3)
B6 B5 B9 107.4(4)
C1 B5 B9 107.3(3)
B10 B5 B9 57.9(3)
B4 B5 B9 59.9(3)
C1 B6 C2 61.0(2)
C1 B6 B5 61.1(3)
C2 B6 B5 108.9(3)
C1 B6 B10 107.8(3)
C2 B6 B10 105.5(3)
B5 B6 B10 59.9(3)
C1 B6 B11 109.2(3)
C2 B6 B11 59.5(2)
B5 B6 B11 108.3(3)
B10 B6 B11 58.5(3)
C2 B7 B8 104.2(3)
C2 B7 B12 105.9(3)
B8 B7 B12 59.1(3)
C2 B7 B11 60.0(3)
B8 B7 B11 106.6(4)
B12 B7 B11 59.7(3)
C2 B7 B3 56.2(2)
B8 B7 B3 59.9(3)
B12 B7 B3 106.3(4)
B11 B7 B3 105.4(3)
B12 B8 B7 60.9(3)
B12 B8 B4 109.2(4)
B7 B8 B4 110.1(3)
B12 B8 B3 109.2(3)
B7 B8 B3 61.9(3)
B4 B8 B3 58.9(3)
B12 B8 B9 60.2(3)
B7 B8 B9 109.8(4)
B4 B8 B9 60.5(3)
B3 B8 B9 107.5(3)
B10 B9 B12 60.9(3)
B10 B9 B4 106.3(3)
B12 B9 B4 106.6(4)
B10 B9 B8 106.0(4)
B12 B9 B8 58.4(3)
B4 B9 B8 59.1(3)
B10 B9 B5 59.6(3)
B12 B9 B5 108.3(3)
B4 B9 B5 59.2(3)
B8 B9 B5 106.1(3)
B9 B10 B5 62.4(3)
B9 B10 B11 109.4(3)
B5 B10 B11 109.8(4)
B9 B10 B12 60.6(3)
B5 B10 B12 110.2(4)
B11 B10 B12 59.5(3)
B9 B10 B6 108.7(4)
B5 B10 B6 58.6(3)
B11 B10 B6 61.6(3)
B12 B10 B6 108.2(3)
C2 B11 B12 105.8(3)
C2 B11 B7 59.4(3)
B12 B11 B7 60.2(3)
C2 B11 B10 104.5(4)
B12 B11 B10 60.4(3)
B7 B11 B10 108.2(4)
C2 B11 B6 56.9(3)
B12 B11 B6 107.6(4)
B7 B11 B6 106.4(4)
B10 B11 B6 59.9(3)
B8 B12 B7 59.9(3)
B8 B12 B11 107.4(4)
B7 B12 B11 60.0(3)
B8 B12 B9 61.5(3)
B7 B12 B9 110.0(4)
B11 B12 B9 108.2(3)
B8 B12 B10 106.6(4)
B7 B12 B10 107.7(3)
B11 B12 B10 60.1(3)
B9 B12 B10 58.5(3)
C22 B23 C21 59.9(3)
C22 B23 B24 106.2(4)
C21 B23 B24 58.7(3)
C22 B23 B28 103.1(4)
C21 B23 B28 105.2(5)
B24 B23 B28 60.5(4)
C22 B23 B27 59.3(3)
C21 B23 B27 107.3(4)
B24 B23 B27 107.0(4)
B28 B23 B27 56.8(3)
C21 B24 B23 59.7(3)
C21 B24 B25 55.7(3)
B23 B24 B25 104.8(4)
C21 B24 B29 104.4(4)
B23 B24 B29 106.5(4)
B25 B24 B29 60.8(4)
C21 B24 B28 105.6(4)
B23 B24 B28 60.0(4)
B25 B24 B28 106.1(4)
B29 B24 B28 58.5(4)
C21 B25 B26 61.9(3)
C21 B25 B24 60.4(4)
B26 B25 B24 109.9(5)
C21 B25 B30 108.6(4)
B26 B25 B30 58.0(3)
B24 B25 B30 110.0(4)
C21 B25 B29 106.9(5)
B26 B25 B29 106.8(4)
B24 B25 B29 59.3(4)
B30 B25 B29 61.4(3)
C22 B26 B30 107.6(4)
C22 B26 B25 106.4(4)
B30 B26 B25 63.7(3)
C22 B26 C21 61.0(3)
B30 B26 C21 109.4(4)
B25 B26 C21 57.2(3)
C22 B26 B31 60.5(3)
B30 B26 B31 59.4(3)
B25 B26 B31 110.5(4)
C21 B26 B31 110.4(4)
B28 B27 C22 106.0(4)
B28 B27 B32 60.0(4)
C22 B27 B32 104.2(4)
B28 B27 B23 61.6(3)
C22 B27 B23 58.3(3)
B32 B27 B23 108.4(4)
B28 B27 B31 108.5(5)
C22 B27 B31 58.4(3)
B32 B27 B31 59.7(3)
B23 B27 B31 107.6(4)
B27 B28 B32 61.8(4)
B27 B28 B29 109.0(5)
B32 B28 B29 59.0(4)
B27 B28 B23 61.6(3)
B32 B28 B23 109.8(4)
B29 B28 B23 107.4(4)
B27 B28 B24 110.0(4)
B32 B28 B24 108.5(5)
B29 B28 B24 60.2(4)
B23 B28 B24 59.5(4)
B32 B29 B28 60.1(4)
B32 B29 B24 110.3(6)
B28 B29 B24 61.3(4)
B32 B29 B25 108.0(5)
B28 B29 B25 107.5(5)
B24 B29 B25 59.9(4)
B32 B29 B30 60.6(4)
B28 B29 B30 107.9(5)
B24 B29 B30 108.7(4)
B25 B29 B30 59.3(3)
B26 B30 B31 61.9(3)
B26 B30 B32 107.7(5)
B31 B30 B32 61.0(4)
B26 B30 B25 58.3(3)
B31 B30 B25 108.2(4)
B32 B30 B25 104.6(4)
B26 B30 B29 105.4(4)
B31 B30 B29 106.3(5)
B32 B30 B29 56.2(3)
B25 B30 B29 59.3(3)
B30 B31 C22 104.6(4)
B30 B31 B26 58.6(3)
C22 B31 B26 57.5(3)
B30 B31 B32 61.6(4)
C22 B31 B32 103.3(4)
B26 B31 B32 105.7(4)
B30 B31 B27 108.3(4)
C22 B31 B27 58.3(3)
B26 B31 B27 105.3(4)
B32 B31 B27 58.5(3)
B29 B32 B28 60.9(4)
B29 B32 B27 107.7(4)
B28 B32 B27 58.2(4)
B29 B32 B31 109.0(4)
B28 B32 B31 108.8(4)
B27 B32 B31 61.8(3)
B29 B32 B30 63.2(4)
B28 B32 B30 110.6(4)
B27 B32 B30 107.5(4)
B31 B32 B30 57.4(3)

loop_
_geom_bond_atom_site_label_1
_geom_bond_atom_site_label_2
_geom_bond_distance
Sm1 C21 2.540(4)
Sm1 C1 2.580(4)
Sm1 C7 2.645(4)
Sm1 C8 2.661(4)
Sm1 C28 2.695(4)
Sm1 C27 2.690(4)
Sm1 C26 2.712(5)
Sm1 C6 2.741(4)
Sm1 C34 2.751(4)
Sm1 C33 2.766(4)
Sm1 C14 2.788(4)
Sm1 C13 2.816(4)
Li1 O2 1.859(9)
Li1 O4 1.902(9)
Li1 O3 1.906(12)
Li1 O1 1.951(11)
O1 C41 1.408(10)
O1 C44 1.460(10)
O2 C51 1.384(8)
O2 C54 1.476(6)
O3 C64 1.371(8)
O3 C61 1.413(8)
O4 C71 1.409(6)
O4 C74 1.427(8)
C1 B6 1.682(6)
C1 B3 1.693(5)
C1 C2 1.715(5)
C1 B5 1.736(6)
C1 B4 1.745(5)
C2 C3 1.571(5)
C2 B3 1.671(6)
C2 B6 1.697(5)
C2 B7 1.736(6)
C2 B11 1.746(7)
C3 C6 1.506(6)
C3 C5 1.521(6)
C3 C4 1.552(5)
C6 C7 1.402(6)
C6 C13 1.455(4)
C7 C8 1.415(5)
C8 C14 1.378(5)
C9 C10 1.337(7)
C9 C14 1.427(5)
C10 C11 1.415(7)
C11 C12 1.359(5)
C12 C13 1.415(5)
C13 C14 1.429(6)
C21 B25 1.634(8)
C21 B24 1.719(7)
C21 B26 1.716(7)
C21 C22 1.721(6)
C21 B23 1.736(7)
C22 C23 1.585(6)
C22 B26 1.675(8)
C22 B23 1.709(6)
C22 B31 1.728(7)
C22 B27 1.728(6)
C23 C25 1.537(6)
C23 C26 1.542(5)
C23 C24 1.547(8)
C26 C27 1.392(6)
C26 C33 1.448(6)
C27 C28 1.441(6)
C28 C34 1.433(6)
C29 C30 1.362(7)
C29 C34 1.409(6)
C30 C31 1.458(6)
C31 C32 1.370(6)
C32 C33 1.446(6)
C33 C34 1.463(5)
C41 C42 1.540(13)
C42 C43 1.46(2)
C43 C44 1.425(12)
C51 C52 1.472(10)
C52 C53 1.511(10)
C53 C54 1.475(10)
C61 C62 1.427(13)
C62 C63 1.363(15)
C63 C64 1.218(15)
C71 C72 1.450(9)
C72 C73 1.450(11)
C73 C74 1.493(8)
B3 B4 1.738(7)
B3 B8 1.774(6)
B3 B7 1.808(8)
B4 B8 1.761(8)
B4 B5 1.772(7)
B4 B9 1.786(8)
B5 B6 1.733(7)
B5 B10 1.756(8)
B5 B9 1.805(6)
B6 B10 1.786(7)
B6 B11 1.814(7)
B7 B8 1.741(8)
B7 B12 1.759(7)
B7 B11 1.755(7)
B8 B12 1.727(8)
B8 B9 1.782(7)
B9 B10 1.725(7)
B9 B12 1.761(8)
B10 B11 1.760(7)
B10 B12 1.766(6)
B11 B12 1.750(7)
B23 B24 1.769(10)
B23 B28 1.779(8)
B23 B27 1.779(7)
B24 B25 1.777(10)
B24 B29 1.768(10)
B24 B28 1.788(9)
B25 B26 1.701(8)
B25 B30 1.792(8)
B25 B29 1.794(8)
B26 B30 1.695(7)
B26 B31 1.752(8)
B27 B28 1.693(9)
B27 B32 1.755(10)
B27 B31 1.813(8)
B28 B32 1.724(9)
B28 B29 1.738(12)
B29 B32 1.705(10)
B29 B30 1.831(9)
B30 B31 1.710(9)
B30 B32 1.787(9)
B31 B32 1.776(8)
